data_7706422
loop_
_publ_author_name
'Guo, Ruixin'
'Liu, Xiaomeng'
'Tao, Ce'
'Tang, Changcheng'
'Xia, Mingjun'
'Liu, Lijuan'
'Lin, Zheshuai'
'Wang, Xiaoyang'

_publ_section_title
;
 BaZnBe<sub>2</sub>(BO<sub>3</sub>)<sub>2</sub>F<sub>2</sub>: a novel
 zinc-beryllium borate with SBBO-type structure overcoming the
 polymorphism problem.
;
_journal_issue 6
_journal_name_full 'Dalton transactions (Cambridge, England : 2003)'
_journal_page_first 2138
_journal_page_last 2142
_journal_paper_doi 10.1039/d0dt04153j
_journal_volume 50
_journal_year 2021
_chemical_formula_moiety 'B2 Ba1 Be2 F2 O6 Zn1'
_chemical_formula_sum 'B2 Ba Be2 F2 O6 Zn'
_chemical_formula_weight 376.35
_space_group_crystal_system trigonal
_space_group_IT_number 147
_space_group_name_Hall '-P 3'
_space_group_name_H-M_alt 'P -3'
_audit_creation_date 2020-01-10
_audit_creation_method
;
Olex2 1.2
(compiled 2018.05.29 svn.r3508 for OlexSys, GUI svn.r5506)
;
_audit_update_record
;
2020-12-06 deposited with the CCDC.	2021-01-11 downloaded from the CCDC.
;
_cell_angle_alpha 90
_cell_angle_beta 90
_cell_angle_gamma 120
_cell_formula_units_Z 1
_cell_length_a 4.5998(5)
_cell_length_b 4.5998(5)
_cell_length_c 7.7037(10)
_cell_measurement_reflns_used 706
_cell_measurement_temperature 293(2)
_cell_measurement_theta_max 25.9710
_cell_measurement_theta_min 5.0720
_cell_volume 141.16(3)
_computing_molecular_graphics 'Olex2 (Dolomanov et al., 2009)'
_computing_publication_material 'Olex2 (Dolomanov et al., 2009)'
_computing_structure_refinement 'XL (Sheldrick, 2008)'
_diffrn_ambient_temperature 293.15
_diffrn_measured_fraction_theta_full 0.989
_diffrn_measured_fraction_theta_max 0.990
_diffrn_measurement_device_type 'four-circle diffractometer'
_diffrn_radiation_type MoK\a
_diffrn_radiation_wavelength 0.71073
_diffrn_reflns_av_R_equivalents 0.0397
_diffrn_reflns_av_unetI/netI 0.0226
_diffrn_reflns_Laue_measured_fraction_full 0.989
_diffrn_reflns_Laue_measured_fraction_max 0.990
_diffrn_reflns_limit_h_max 5
_diffrn_reflns_limit_h_min -5
_diffrn_reflns_limit_k_max 4
_diffrn_reflns_limit_k_min -5
_diffrn_reflns_limit_l_max 9
_diffrn_reflns_limit_l_min -9
_diffrn_reflns_number 1207
_diffrn_reflns_point_group_measured_fraction_full 0.989
_diffrn_reflns_point_group_measured_fraction_max 0.990
_diffrn_reflns_theta_full 25.242
_diffrn_reflns_theta_max 26.294
_diffrn_reflns_theta_min 5.118
_exptl_absorpt_coefficient_mu 11.214
_exptl_absorpt_correction_T_max 1.0000
_exptl_absorpt_correction_T_min 0.6917
_exptl_absorpt_correction_type multi-scan
_exptl_crystal_colour clorless
_exptl_crystal_density_diffrn 4.427
_exptl_crystal_description plate
_exptl_crystal_F_000 170
_refine_diff_density_max 0.681
_refine_diff_density_min -0.986
_refine_diff_density_rms 0.174
_refine_ls_extinction_method none
_refine_ls_goodness_of_fit_ref 1.113
_refine_ls_hydrogen_treatment undef
_refine_ls_matrix_type full
_refine_ls_number_parameters 23
_refine_ls_number_reflns 193
_refine_ls_number_restraints 36
_refine_ls_restrained_S_all 1.063
_refine_ls_R_factor_all 0.0211
_refine_ls_R_factor_gt 0.0203
_refine_ls_shift/su_max 0.000
_refine_ls_shift/su_mean 0.000
_refine_ls_structure_factor_coef Fsqd
_refine_ls_weighting_details 'w=1/[\s^2^(Fo^2^)+(0.0267P)^2^+0.3386P] where P=(Fo^2^+2Fc^2^)/3'
_refine_ls_weighting_scheme calc
_refine_ls_wR_factor_gt 0.0490
_refine_ls_wR_factor_ref 0.0500
_reflns_Friedel_coverage 0.000
_reflns_number_gt 186
_reflns_number_total 193
_reflns_threshold_expression 'I > 2\s(I)'
_cod_data_source_file d0dt04153j2.cif
_cod_data_source_block exp_6836_pl
_cod_depositor_comments 'Adding full bibliography for 7706422.cif.'
_cod_original_cell_volume 141.16(4)
_cod_database_code 7706422
_shelxl_version_number 2014-3
_shelx_space_group_comment
;
The symmetry employed for this shelxl refinement is uniquely defined
by the following loop, which should always be used as a source of
symmetry information in preference to the above space-group names.
They are only intended as comments.
;
_shelx_estimated_absorpt_t_max 0.9
_shelx_estimated_absorpt_t_min 0.56
_olex2_refinement_description
;
1. Uiso/Uaniso restraints and constraints
All non-hydrogen atoms restrained to be isotropic: with sigma of 0.001 and
sigma for terminal atoms of 0.002
All non-hydrogen atoms restrained to be isotropic: with sigma of 0.005 and
sigma for terminal atoms of 0.01
;
_olex2_submission_special_instructions 'No special instructions were received'

loop_
_space_group_symop_operation_xyz
'x, y, z'
'-y, x-y, z'
'-x+y, -x, z'
'-x, -y, -z'
'y, -x+y, -z'
'x-y, x, -z'

loop_
_atom_site_label
_atom_site_type_symbol
_atom_site_fract_x
_atom_site_fract_y
_atom_site_fract_z
_atom_site_U_iso_or_equiv
_atom_site_adp_type
_atom_site_occupancy
_atom_site_site_symmetry_order
_atom_site_calc_flag
_atom_site_refinement_flags_posn
_atom_site_refinement_flags_adp
_atom_site_refinement_flags_occupancy
_atom_site_disorder_assembly
_atom_site_disorder_group
Zn Zn 0.0000 -1.0000 0.0000 0.0055(3) Uani 1 6 d S T P . .
O1 O -0.3488(7) -0.9730(7) -0.1728(4) 0.0059(6) Uani 1 1 d . . . . .
B1 B 0.3333 -0.3333 0.1728(10) 0.0035(10) Uani 1 3 d S T P . .
F1 F -0.6667 -1.3333 -0.4353(5) 0.0082(7) Uani 1 3 d S T P . .
Ba Ba 0.0000 -1.0000 0.5000 0.0083(2) Uani 1 6 d S T P . .
Be1 Be -0.6667 -1.3333 -0.2256(11) 0.0017(10) Uani 1 3 d S T P . .

loop_
_atom_site_aniso_label
_atom_site_aniso_U_11
_atom_site_aniso_U_22
_atom_site_aniso_U_33
_atom_site_aniso_U_23
_atom_site_aniso_U_13
_atom_site_aniso_U_12
Zn 0.0053(3) 0.0053(3) 0.0060(5) 0.000 0.000 0.00266(17)
O1 0.0053(9) 0.0048(9) 0.0081(10) -0.0008(7) -0.0014(7) 0.0030(7)
B1 0.0039(10) 0.0039(10) 0.0029(14) 0.000 0.000 0.0019(5)
F1 0.0083(7) 0.0083(7) 0.0080(11) 0.000 0.000 0.0041(4)
Ba 0.0070(3) 0.0070(3) 0.0109(3) 0.000 0.000 0.00352(13)
Be1 0.0016(10) 0.0016(10) 0.0018(14) 0.000 0.000 0.0008(5)

loop_
_atom_type_symbol
_atom_type_description
_atom_type_scat_dispersion_real
_atom_type_scat_dispersion_imag
_atom_type_scat_source
B B 0.0013 0.0007 'International Tables Vol C Tables 4.2.6.8 and 6.1.1.4'
Ba Ba -0.3244 2.2819 'International Tables Vol C Tables 4.2.6.8 and 6.1.1.4'
Be Be 0.0005 0.0002 'International Tables Vol C Tables 4.2.6.8 and 6.1.1.4'
F F 0.0171 0.0103 'International Tables Vol C Tables 4.2.6.8 and 6.1.1.4'
O O 0.0106 0.0060 'International Tables Vol C Tables 4.2.6.8 and 6.1.1.4'
Zn Zn 0.2839 1.4301 'International Tables Vol C Tables 4.2.6.8 and 6.1.1.4'

loop_
_geom_angle_atom_site_label_1
_geom_angle_atom_site_label_2
_geom_angle_atom_site_label_3
_geom_angle
_geom_angle_site_symmetry_1
_geom_angle_site_symmetry_3
_geom_angle_publ_flag
O1 Zn O1 94.75(11) . 5_655 ?
O1 Zn O1 94.75(11) 2_435 6_445 ?
O1 Zn O1 94.75(11) 4_535 3_645 ?
O1 Zn O1 85.25(11) . 2_435 ?
O1 Zn O1 85.25(11) . 3_645 ?
O1 Zn O1 180.00(11) 5_655 2_435 ?
O1 Zn O1 85.25(11) 5_655 6_445 ?
O1 Zn O1 180.0 . 4_535 ?
O1 Zn O1 85.25(11) 4_535 6_445 ?
O1 Zn O1 85.25(11) 5_655 4_535 ?
O1 Zn O1 94.75(11) 5_655 3_645 ?
O1 Zn O1 94.75(11) 2_435 4_535 ?
O1 Zn O1 180.0 6_445 3_645 ?
O1 Zn O1 94.75(11) . 6_445 ?
O1 Zn O1 85.25(11) 2_435 3_645 ?
O1 Zn Ba 51.44(7) . 1_554 ?
O1 Zn Ba 51.44(7) 4_535 . ?
O1 Zn Ba 51.44(7) 5_655 . ?
O1 Zn Ba 51.44(7) 2_435 1_554 ?
O1 Zn Ba 128.56(7) 3_645 . ?
O1 Zn Ba 128.56(7) 4_535 1_554 ?
O1 Zn Ba 128.56(7) 2_435 . ?
O1 Zn Ba 128.56(7) 6_445 1_554 ?
O1 Zn Ba 51.44(7) 6_445 . ?
O1 Zn Ba 51.44(7) 3_645 1_554 ?
O1 Zn Ba 128.56(7) . . ?
O1 Zn Ba 128.56(7) 5_655 1_554 ?
Ba Zn Ba 180.0 1_554 . ?
Zn O1 Ba 95.03(9) . 1_554 ?
B1 O1 Zn 113.8(3) 4_545 . ?
B1 O1 Ba 106.6(3) 4_545 1_554 ?
B1 O1 Be1 127.3(2) 4_545 . ?
Be1 O1 Zn 114.6(2) . . ?
Be1 O1 Ba 88.5(3) . 1_554 ?
O1 B1 O1 120.000(1) 4_545 5_655 ?
O1 B1 O1 120.000(1) 4_545 6 ?
O1 B1 O1 120.000(1) 5_655 6 ?
Ba F1 Ba 116.68(5) 1_454 1_554 ?
Ba F1 Ba 116.68(5) 1_454 1_444 ?
Ba F1 Ba 116.68(5) 1_444 1_554 ?
Be1 F1 Ba 100.62(9) . 1_444 ?
Be1 F1 Ba 100.62(9) . 1_454 ?
Be1 F1 Ba 100.62(9) . 1_554 ?
O1 Ba O1 122.84(8) 4_535 2_436 ?
O1 Ba O1 122.84(8) 3_646 4_535 ?
O1 Ba O1 57.16(8) 3_646 2_436 ?
O1 Ba O1 180.00(11) 1_556 4_535 ?
O1 Ba O1 57.16(8) 4_535 5_655 ?
O1 Ba O1 122.84(8) 6_445 2_436 ?
O1 Ba O1 122.84(8) 3_646 5_655 ?
O1 Ba O1 57.16(8) 1_556 2_436 ?
O1 Ba O1 57.16(8) 6_445 4_535 ?
O1 Ba O1 57.16(8) 6_445 5_655 ?
O1 Ba O1 180.00(6) 6_445 3_646 ?
O1 Ba O1 122.84(8) 1_556 5_655 ?
O1 Ba O1 122.84(8) 6_445 1_556 ?
O1 Ba O1 180.00(11) 2_436 5_655 ?
O1 Ba O1 57.16(8) 3_646 1_556 ?
F1 Ba O1 100.87(9) 4_425 1_556 ?
F1 Ba O1 79.13(9) 4_435 6_445 ?
F1 Ba O1 52.74(9) 4_435 5_655 ?
F1 Ba O1 79.13(9) 1_666 1_556 ?
F1 Ba O1 100.87(9) 4_435 3_646 ?
F1 Ba O1 127.26(9) 4_535 1_556 ?
F1 Ba O1 79.13(9) 4_535 5_655 ?
F1 Ba O1 52.74(9) 1_556 1_556 ?
F1 Ba O1 100.87(9) 4_535 2_436 ?
F1 Ba O1 100.87(9) 1_656 6_445 ?
F1 Ba O1 127.26(9) 4_425 3_646 ?
F1 Ba O1 52.74(9) 4_425 6_445 ?
F1 Ba O1 109.45(10) 4_425 5_655 ?
F1 Ba O1 109.45(10) 4_435 4_535 ?
F1 Ba O1 70.55(10) 4_535 3_646 ?
F1 Ba O1 70.55(10) 1_656 4_535 ?
F1 Ba O1 109.45(10) 1_656 1_556 ?
F1 Ba O1 100.87(9) 1_666 4_535 ?
F1 Ba O1 79.13(9) 1_556 2_436 ?
F1 Ba O1 52.74(9) 4_535 4_535 ?
F1 Ba O1 79.13(9) 1_656 3_646 ?
F1 Ba O1 127.26(10) 1_556 4_535 ?
F1 Ba O1 52.74(9) 1_666 3_646 ?
F1 Ba O1 127.26(9) 1_666 6_445 ?
F1 Ba O1 127.26(9) 1_656 5_655 ?
F1 Ba O1 109.45(10) 4_535 6_445 ?
F1 Ba O1 70.55(10) 1_666 5_655 ?
F1 Ba O1 70.55(10) 1_556 6_445 ?
F1 Ba O1 100.87(9) 1_556 5_655 ?
F1 Ba O1 127.26(9) 4_435 2_436 ?
F1 Ba O1 109.45(10) 1_556 3_646 ?
F1 Ba O1 52.74(9) 1_656 2_436 ?
F1 Ba O1 70.55(10) 4_435 1_556 ?
F1 Ba O1 70.55(10) 4_425 2_436 ?
F1 Ba O1 109.45(10) 1_666 2_436 ?
F1 Ba O1 79.13(9) 4_425 4_535 ?
F1 Ba F1 180.00(17) 4_425 1_666 ?
F1 Ba F1 180.0 4_535 1_556 ?
F1 Ba F1 63.32(5) 4_435 1_666 ?
F1 Ba F1 116.68(5) 4_435 4_535 ?
F1 Ba F1 116.68(5) 4_435 4_425 ?
F1 Ba F1 63.32(5) 1_656 4_535 ?
F1 Ba F1 63.32(5) 4_425 1_556 ?
F1 Ba F1 116.68(5) 4_425 4_535 ?
F1 Ba F1 180.0 4_435 1_656 ?
F1 Ba F1 63.32(5) 1_666 4_535 ?
F1 Ba F1 63.32(5) 1_656 4_425 ?
F1 Ba F1 63.32(5) 4_435 1_556 ?
F1 Ba F1 116.68(5) 1_656 1_666 ?
F1 Ba F1 116.68(5) 1_656 1_556 ?
F1 Ba F1 116.68(5) 1_666 1_556 ?
O1 Be1 O1 113.9(2) 2_335 3_535 ?
O1 Be1 O1 113.9(2) . 3_535 ?
O1 Be1 O1 113.9(2) 2_335 . ?
O1 Be1 Ba 62.94(19) 2_335 1_454 ?
O1 Be1 Ba 62.94(19) 3_535 1_444 ?
O1 Be1 Ba 62.95(19) . 1_554 ?
O1 Be1 Ba 94.28(18) . 1_454 ?
O1 Be1 Ba 148.1(3) 2_335 1_554 ?
O1 Be1 Ba 148.1(3) 3_535 1_454 ?
O1 Be1 Ba 94.28(18) 3_535 1_554 ?
O1 Be1 Ba 148.1(3) . 1_444 ?
O1 Be1 Ba 94.28(18) 2_335 1_444 ?
F1 Be1 O1 104.5(3) . 3_535 ?
F1 Be1 O1 104.5(3) . . ?
F1 Be1 O1 104.5(3) . 2_335 ?
F1 Be1 Ba 51.49(11) . 1_554 ?
F1 Be1 Ba 51.49(11) . 1_444 ?
F1 Be1 Ba 51.49(11) . 1_454 ?
Ba Be1 Ba 85.32(16) 1_444 1_554 ?
Ba Be1 Ba 85.32(16) 1_454 1_444 ?
Ba Be1 Ba 85.32(16) 1_454 1_554 ?

loop_
_geom_bond_atom_site_label_1
_geom_bond_atom_site_label_2
_geom_bond_distance
_geom_bond_site_symmetry_2
_geom_bond_publ_flag
Zn O1 2.136(3) . ?
Zn O1 2.136(3) 3_645 ?
Zn O1 2.136(3) 6_445 ?
Zn O1 2.136(3) 5_655 ?
Zn O1 2.136(3) 2_435 ?
Zn O1 2.136(3) 4_535 ?
Zn Ba 3.8518(5) 1_554 ?
Zn Ba 3.8518(5) . ?
O1 B1 1.375(3) 4_545 ?
O1 Ba 3.024(3) 1_554 ?
O1 Be1 1.621(3) . ?
B1 O1 1.375(3) 6 ?
B1 O1 1.375(3) 5_655 ?
B1 O1 1.375(3) 4_545 ?
F1 Ba 2.7020(8) 1_454 ?
F1 Ba 2.7020(8) 1_444 ?
F1 Ba 2.7020(8) 1_554 ?
F1 Be1 1.615(9) . ?
Ba O1 3.024(3) 4_535 ?
Ba O1 3.024(3) 6_445 ?
Ba O1 3.024(3) 2_436 ?
Ba O1 3.024(3) 5_655 ?
Ba O1 3.024(3) 1_556 ?
Ba O1 3.024(3) 3_646 ?
Ba F1 2.7020(8) 4_435 ?
Ba F1 2.7020(8) 1_556 ?
Ba F1 2.7020(8) 1_666 ?
Ba F1 2.7020(8) 1_656 ?
Ba F1 2.7020(8) 4_425 ?
Ba F1 2.7020(8) 4_535 ?
Be1 O1 1.621(3) 2_335 ?
Be1 O1 1.621(3) 3_535 ?
Be1 Ba 3.394(5) 1_554 ?
Be1 Ba 3.394(5) 1_444 ?
Be1 Ba 3.394(5) 1_454 ?

loop_
_geom_torsion_atom_site_label_1
_geom_torsion_atom_site_label_2
_geom_torsion_atom_site_label_3
_geom_torsion_atom_site_label_4
_geom_torsion
_geom_torsion_site_symmetry_1
_geom_torsion_site_symmetry_2
_geom_torsion_site_symmetry_3
_geom_torsion_site_symmetry_4
_geom_torsion_publ_flag
Zn O1 Be1 O1 -12.6(6) . . . 3_535 ?
Zn O1 Be1 O1 120.4(3) . . . 2_335 ?
Zn O1 Be1 F1 -126.12(16) . . . . ?
Zn O1 Be1 Ba -94.86(18) . . . 1_554 ?
Zn O1 Be1 Ba -177.38(12) . . . 1_454 ?
Zn O1 Be1 Ba -89.4(6) . . . 1_444 ?
B1 O1 Be1 O1 -34.9(9) 4_545 . . 2_335 ?
B1 O1 Be1 O1 -167.9(4) 4_545 . . 3_535 ?
B1 O1 Be1 F1 78.6(5) 4_545 . . . ?
B1 O1 Be1 Ba 109.9(5) 4_545 . . 1_554 ?
B1 O1 Be1 Ba 115.3(5) 4_545 . . 1_444 ?
B1 O1 Be1 Ba 27.3(6) 4_545 . . 1_454 ?
Ba O1 Be1 O1 82.2(4) 1_554 . . 3_535 ?
Ba O1 Be1 O1 -144.8(4) 1_554 . . 2_335 ?
Ba O1 Be1 F1 -31.26(7) 1_554 . . . ?
Ba O1 Be1 Ba 5.5(5) 1_554 . . 1_444 ?
Ba O1 Be1 Ba -82.52(14) 1_554 . . 1_454 ?
Ba F1 Be1 O1 156.20(10) 1_554 . . 2_335 ?
Ba F1 Be1 O1 156.20(10) 1_454 . . 3_535 ?
Ba F1 Be1 O1 156.20(10) 1_444 . . . ?
Ba F1 Be1 O1 36.20(10) 1_454 . . 2_335 ?
Ba F1 Be1 O1 -83.80(10) 1_444 . . 2_335 ?
Ba F1 Be1 O1 36.20(10) 1_444 . . 3_535 ?
Ba F1 Be1 O1 -83.80(10) 1_454 . . . ?
Ba F1 Be1 O1 -83.80(10) 1_554 . . 3_535 ?
Ba F1 Be1 O1 36.20(10) 1_554 . . . ?
Ba F1 Be1 Ba -120.000(1) 1_454 . . 1_554 ?
Ba F1 Be1 Ba -120.000(1) 1_554 . . 1_444 ?
Ba F1 Be1 Ba 120.000(1) 1_554 . . 1_454 ?
Ba F1 Be1 Ba 120.000(1) 1_454 . . 1_444 ?
Ba F1 Be1 Ba 120.000(1) 1_444 . . 1_554 ?
Ba F1 Be1 Ba -120.000(1) 1_444 . . 1_454 ?
